data_1508211
loop_
_publ_author_name
'Braunschweig, Holger'
'Ye, Qing'
'Vargas, Alfredo'
'Dewhurst, Rian D.'
'Radacki, Krzysztof'
'Damme, Alexander'

_publ_section_title
;
 Controlled homocatenation of boron on a transition metal.
;
_journal_issue 7
_journal_name_full 'Nature chemistry'
_journal_page_first 563
_journal_page_last 567
_journal_paper_doi 10.1038/nchem.1379
_journal_volume 4
_journal_year 2012
_chemical_formula_moiety 'C34 H62 B4 Fe N2 O2 Si4'
_chemical_formula_sum 'C34 H62 B4 Fe N2 O2 Si4'
_chemical_formula_weight 742.31
_chemical_name_common
;
?
;
_chemical_name_systematic
; 
?
;
_space_group_IT_number 2
_symmetry_cell_setting triclinic
_symmetry_space_group_name_Hall '-P 1'
_symmetry_space_group_name_H-M 'P -1'
_atom_sites_solution_hydrogens geom
_atom_sites_solution_primary direct
_atom_sites_solution_secondary difmap
_audit_creation_method SHELXL-97
_cell_angle_alpha 81.242(2)
_cell_angle_beta 86.113(2)
_cell_angle_gamma 78.661(2)
_cell_formula_units_Z 2
_cell_length_a 9.1423(5)
_cell_length_b 13.2797(8)
_cell_length_c 18.3330(11)
_cell_measurement_reflns_used 7954
_cell_measurement_temperature 100(2)
_cell_measurement_theta_max 26.51
_cell_measurement_theta_min 2.25
_cell_volume 2155.2(2)
_computing_cell_refinement 'Saint+ ver. 7.68A (Bruker AXS)'
_computing_data_collection 'APEX2 ver. 2010.3 (Bruker AXS)'
_computing_data_reduction 'Saint+ ver. 7.68A (Bruker AXS)'
_computing_molecular_graphics 'XP ver. 5.1 (Bruker AXS, 1998)'
_computing_publication_material 'SHELXL-97 (Sheldrick, 2008)'
_computing_structure_refinement 'SHELXL-97 (Sheldrick, 1997)'
_computing_structure_solution 'SHELXS-97 (Sheldrick, 1990)'
_diffrn_ambient_temperature 100(2)
_diffrn_detector_area_resol_mean 8.333
_diffrn_measured_fraction_theta_full 0.985
_diffrn_measured_fraction_theta_max 0.974
_diffrn_measurement_device_type 'Bruker X8-APEX II'
_diffrn_measurement_method '\f and \w scans'
_diffrn_radiation_monochromator 'multi-layer mirror'
_diffrn_radiation_source 'rotating anode'
_diffrn_radiation_type MoK\a
_diffrn_radiation_wavelength 0.71073
_diffrn_reflns_av_R_equivalents 0.0000
_diffrn_reflns_av_sigmaI/netI 0.0455
_diffrn_reflns_limit_h_max 11
_diffrn_reflns_limit_h_min -11
_diffrn_reflns_limit_k_max 16
_diffrn_reflns_limit_k_min -16
_diffrn_reflns_limit_l_max 22
_diffrn_reflns_limit_l_min -7
_diffrn_reflns_number 8589
_diffrn_reflns_theta_full 25.50
_diffrn_reflns_theta_max 26.37
_diffrn_reflns_theta_min 1.12
_exptl_absorpt_coefficient_mu 0.491
_exptl_absorpt_correction_T_max 1.0000
_exptl_absorpt_correction_T_min 0.8660
_exptl_absorpt_correction_type analytical
_exptl_absorpt_process_details 'Sadabs 2008/1 (Bruker 2008)'
_exptl_crystal_colour yellow
_exptl_crystal_density_diffrn 1.144
_exptl_crystal_density_method 'not measured'
_exptl_crystal_description plate
_exptl_crystal_F_000 796
_exptl_crystal_size_max 0.17
_exptl_crystal_size_mid 0.02
_exptl_crystal_size_min 0.01
_refine_diff_density_max 0.692
_refine_diff_density_min -0.728
_refine_diff_density_rms 0.091
_refine_ls_extinction_method none
_refine_ls_goodness_of_fit_ref 1.153
_refine_ls_hydrogen_treatment constr
_refine_ls_matrix_type full
_refine_ls_number_parameters 445
_refine_ls_number_reflns 8589
_refine_ls_number_restraints 0
_refine_ls_restrained_S_all 1.153
_refine_ls_R_factor_all 0.0701
_refine_ls_R_factor_gt 0.0575
_refine_ls_shift/su_max 0.000
_refine_ls_shift/su_mean 0.000
_refine_ls_structure_factor_coef Fsqd
_refine_ls_weighting_details 'calc w=1/[\s^2^(Fo^2^)+(0.0000P)^2^+8.2764P] where P=(Fo^2^+2Fc^2^)/3'
_refine_ls_weighting_scheme calc
_refine_ls_wR_factor_gt 0.1378
_refine_ls_wR_factor_ref 0.1421
_reflns_number_gt 7252
_reflns_number_total 8589
_reflns_threshold_expression >2sigma(I)
_cod_data_source_file nchem.1379-s4.cif
_cod_data_source_block 4
_cod_depositor_comments
;
The following automatic conversions were performed:

'_symmetry_cell_setting' value 'Triclinic' changed to 'triclinic'
according to /home/saulius/struct/CIF-dictionaries/cif_core.dic
dictionary named 'cif_core.dic' version 2.4.1 from 2010-06-29.

Automatic conversion script
Id: cif_fix_values 1891 2012-01-12 08:04:46Z andrius 
;
_cod_original_sg_symbol_H-M P-1
_cod_database_code 1508211

loop_
_symmetry_equiv_pos_as_xyz
'x, y, z'
'-x, -y, -z'

loop_
_atom_site_label
_atom_site_type_symbol
_atom_site_fract_x
_atom_site_fract_y
_atom_site_fract_z
_atom_site_U_iso_or_equiv
_atom_site_adp_type
_atom_site_occupancy
_atom_site_symmetry_multiplicity
_atom_site_calc_flag
_atom_site_refinement_flags
Fe1 Fe 0.48077(6) 0.29842(4) 0.19011(3) 0.01275(14) Uani 1 1 d .
C1 C 0.4465(5) 0.2915(3) 0.0976(2) 0.0205(9) Uani 1 1 d .
O1 O 0.4273(4) 0.2841(2) 0.03756(16) 0.0306(7) Uani 1 1 d .
C2 C 0.6128(5) 0.3800(3) 0.1742(2) 0.0224(9) Uani 1 1 d .
O2 O 0.6973(4) 0.4359(2) 0.1666(2) 0.0347(8) Uani 1 1 d .
B1 B 0.3352(5) 0.4141(3) 0.2116(2) 0.0144(9) Uani 1 1 d .
B2 B 0.3667(5) 0.3063(3) 0.2842(2) 0.0140(9) Uani 1 1 d .
B3 B 0.4746(5) 0.1900(3) 0.2753(2) 0.0149(9) Uani 1 1 d .
B4 B 0.5867(5) 0.1598(4) 0.1932(2) 0.0160(9) Uani 1 1 d .
N1 N 0.2494(3) 0.5124(2) 0.19517(18) 0.0138(7) Uani 1 1 d .
N2 N 0.6732(4) 0.0759(2) 0.16515(18) 0.0153(7) Uani 1 1 d .
Si1 Si 0.15101(12) 0.53848(8) 0.11159(6) 0.0163(2) Uani 1 1 d .
C3 C 0.2802(5) 0.5754(4) 0.0333(2) 0.0273(10) Uani 1 1 d .
H1A H 0.3175 0.6367 0.0420 0.041 Uiso 1 1 calc R
H2B H 0.2266 0.5911 -0.0128 0.041 Uiso 1 1 calc R
H3C H 0.3644 0.5177 0.0296 0.041 Uiso 1 1 calc R
C4 C -0.0162(5) 0.6436(3) 0.1184(3) 0.0276(10) Uani 1 1 d .
H4A H -0.0822 0.6220 0.1597 0.041 Uiso 1 1 calc R
H5B H -0.0698 0.6568 0.0723 0.041 Uiso 1 1 calc R
H6C H 0.0158 0.7070 0.1266 0.041 Uiso 1 1 calc R
C5 C 0.0784(5) 0.4219(3) 0.0967(2) 0.0223(9) Uani 1 1 d .
H7A H 0.1569 0.3601 0.1060 0.033 Uiso 1 1 calc R
H8B H 0.0476 0.4301 0.0456 0.033 Uiso 1 1 calc R
H9C H -0.0075 0.4141 0.1306 0.033 Uiso 1 1 calc R
Si2 Si 0.26268(14) 0.61318(9) 0.24664(6) 0.0202(3) Uani 1 1 d .
C6 C 0.4247(6) 0.5740(4) 0.3067(3) 0.0368(12) Uani 1 1 d .
H10A H 0.4052 0.5196 0.3465 0.055 Uiso 1 1 calc R
H11B H 0.4410 0.6341 0.3279 0.055 Uiso 1 1 calc R
H12C H 0.5139 0.5476 0.2774 0.055 Uiso 1 1 calc R
C7 C 0.0893(6) 0.6441(4) 0.3046(3) 0.0395(13) Uani 1 1 d .
H13A H 0.0042 0.6699 0.2727 0.059 Uiso 1 1 calc R
H14B H 0.0995 0.6974 0.3345 0.059 Uiso 1 1 calc R
H15C H 0.0727 0.5813 0.3372 0.059 Uiso 1 1 calc R
C8 C 0.2990(5) 0.7294(3) 0.1817(3) 0.0264(10) Uani 1 1 d .
H16A H 0.3937 0.7114 0.1541 0.040 Uiso 1 1 calc R
H17B H 0.3043 0.7856 0.2099 0.040 Uiso 1 1 calc R
H18C H 0.2178 0.7522 0.1472 0.040 Uiso 1 1 calc R
C9 C 0.2771(4) 0.3340(3) 0.3570(2) 0.0128(8) Uani 1 1 d .
C10 C 0.1206(4) 0.3473(3) 0.3644(2) 0.0152(8) Uani 1 1 d .
C11 C 0.0469(4) 0.3662(3) 0.4320(2) 0.0174(8) Uani 1 1 d .
C12 C 0.1300(5) 0.3756(3) 0.4905(2) 0.0194(9) Uani 1 1 d .
H19 H 0.0796 0.3898 0.5359 0.023 Uiso 1 1 calc R
C13 C 0.2844(4) 0.3647(3) 0.4846(2) 0.0162(8) Uani 1 1 d .
C14 C 0.3584(4) 0.3423(3) 0.4180(2) 0.0142(8) Uani 1 1 d .
C15 C 0.0279(4) 0.3412(3) 0.3005(2) 0.0187(8) Uani 1 1 d .
H20A H -0.0395 0.2924 0.3164 0.028 Uiso 1 1 calc R
H21B H 0.0939 0.3173 0.2597 0.028 Uiso 1 1 calc R
H22C H -0.0309 0.4100 0.2840 0.028 Uiso 1 1 calc R
C16 C -0.1202(5) 0.3744(4) 0.4424(3) 0.0249(9) Uani 1 1 d .
H23A H -0.1697 0.4233 0.4019 0.037 Uiso 1 1 calc R
H24B H -0.1538 0.3992 0.4895 0.037 Uiso 1 1 calc R
H25C H -0.1456 0.3060 0.4425 0.037 Uiso 1 1 calc R
C17 C 0.3680(5) 0.3759(3) 0.5507(2) 0.0234(9) Uani 1 1 d .
H26A H 0.4454 0.3139 0.5624 0.035 Uiso 1 1 calc R
H27B H 0.2981 0.3837 0.5933 0.035 Uiso 1 1 calc R
H28C H 0.4146 0.4372 0.5393 0.035 Uiso 1 1 calc R
C18 C 0.5270(4) 0.3264(3) 0.4111(2) 0.0177(8) Uani 1 1 d .
H29A H 0.5626 0.3687 0.4430 0.026 Uiso 1 1 calc R
H30B H 0.5582 0.3472 0.3597 0.026 Uiso 1 1 calc R
H31C H 0.5696 0.2531 0.4262 0.026 Uiso 1 1 calc R
C19 C 0.4940(4) 0.0889(3) 0.3340(2) 0.0149(8) Uani 1 1 d .
C20 C 0.3719(4) 0.0379(3) 0.3542(2) 0.0171(8) Uani 1 1 d .
C21 C 0.3894(5) -0.0535(3) 0.4044(2) 0.0209(9) Uani 1 1 d .
C22 C 0.5274(5) -0.0914(3) 0.4363(2) 0.0215(9) Uani 1 1 d .
H32 H 0.5386 -0.1526 0.4714 0.026 Uiso 1 1 calc R
C23 C 0.6480(5) -0.0431(3) 0.4185(2) 0.0192(9) Uani 1 1 d .
C24 C 0.6332(4) 0.0469(3) 0.3668(2) 0.0160(8) Uani 1 1 d .
C25 C 0.2191(4) 0.0822(3) 0.3236(2) 0.0204(9) Uani 1 1 d .
H33A H 0.1816 0.0281 0.3037 0.031 Uiso 1 1 calc R
H34B H 0.2266 0.1399 0.2841 0.031 Uiso 1 1 calc R
H35C H 0.1503 0.1073 0.3631 0.031 Uiso 1 1 calc R
C26 C 0.2635(5) -0.1128(4) 0.4230(3) 0.0302(11) Uani 1 1 d .
H36A H 0.2445 -0.1429 0.3798 0.045 Uiso 1 1 calc R
H37B H 0.1731 -0.0655 0.4372 0.045 Uiso 1 1 calc R
H38C H 0.2912 -0.1683 0.4642 0.045 Uiso 1 1 calc R
C27 C 0.7968(5) -0.0914(3) 0.4530(2) 0.0269(10) Uani 1 1 d .
H39A H 0.7827 -0.1476 0.4926 0.040 Uiso 1 1 calc R
H40B H 0.8359 -0.0384 0.4734 0.040 Uiso 1 1 calc R
H41C H 0.8677 -0.1192 0.4152 0.040 Uiso 1 1 calc R
C28 C 0.7669(4) 0.0986(3) 0.3475(2) 0.0200(9) Uani 1 1 d .
H42A H 0.8054 0.1126 0.3928 0.030 Uiso 1 1 calc R
H43B H 0.7370 0.1640 0.3147 0.030 Uiso 1 1 calc R
H44C H 0.8448 0.0526 0.3225 0.030 Uiso 1 1 calc R
Si3 Si 0.85619(12) 0.08287(8) 0.12863(6) 0.0171(2) Uani 1 1 d .
C29 C 0.9808(5) -0.0431(3) 0.1605(3) 0.0230(9) Uani 1 1 d .
H45A H 0.9774 -0.0559 0.2146 0.035 Uiso 1 1 calc R
H46B H 1.0833 -0.0402 0.1422 0.035 Uiso 1 1 calc R
H47C H 0.9470 -0.0992 0.1414 0.035 Uiso 1 1 calc R
C30 C 0.9307(5) 0.1867(3) 0.1630(3) 0.0284(10) Uani 1 1 d .
H48A H 0.8686 0.2542 0.1463 0.043 Uiso 1 1 calc R
H49B H 1.0335 0.1860 0.1436 0.043 Uiso 1 1 calc R
H50C H 0.9295 0.1745 0.2171 0.043 Uiso 1 1 calc R
C31 C 0.8566(5) 0.1136(4) 0.0261(2) 0.0291(10) Uani 1 1 d .
H51A H 0.8362 0.0543 0.0052 0.044 Uiso 1 1 calc R
H52B H 0.9545 0.1280 0.0074 0.044 Uiso 1 1 calc R
H53C H 0.7794 0.1747 0.0118 0.044 Uiso 1 1 calc R
Si4 Si 0.59241(12) -0.03418(8) 0.15748(6) 0.0172(2) Uani 1 1 d .
C32 C 0.6388(5) -0.1381(3) 0.2377(2) 0.0259(10) Uani 1 1 d .
H54A H 0.7475 -0.1586 0.2405 0.039 Uiso 1 1 calc R
H55B H 0.5962 -0.1983 0.2314 0.039 Uiso 1 1 calc R
H56C H 0.5970 -0.1118 0.2834 0.039 Uiso 1 1 calc R
C33 C 0.6600(5) -0.0868(3) 0.0701(3) 0.0270(10) Uani 1 1 d .
H57A H 0.6399 -0.0313 0.0281 0.040 Uiso 1 1 calc R
H58B H 0.6079 -0.1428 0.0643 0.040 Uiso 1 1 calc R
H59C H 0.7676 -0.1138 0.0718 0.040 Uiso 1 1 calc R
C34 C 0.3885(5) 0.0104(3) 0.1504(2) 0.0240(9) Uani 1 1 d .
H60A H 0.3449 0.0281 0.1982 0.036 Uiso 1 1 calc R
H61B H 0.3440 -0.0449 0.1365 0.036 Uiso 1 1 calc R
H62C H 0.3684 0.0718 0.1128 0.036 Uiso 1 1 calc R

loop_
_atom_site_aniso_label
_atom_site_aniso_U_11
_atom_site_aniso_U_22
_atom_site_aniso_U_33
_atom_site_aniso_U_23
_atom_site_aniso_U_13
_atom_site_aniso_U_12
Fe1 0.0152(3) 0.0087(3) 0.0135(3) -0.0011(2) 0.0008(2) -0.0010(2)
C1 0.024(2) 0.011(2) 0.025(2) 0.0001(17) -0.0018(17) -0.0016(16)
O1 0.044(2) 0.0298(18) 0.0173(16) -0.0061(13) -0.0031(14) -0.0032(15)
C2 0.025(2) 0.016(2) 0.026(2) -0.0071(17) 0.0056(18) -0.0020(18)
O2 0.0284(18) 0.0237(17) 0.054(2) -0.0083(15) 0.0122(15) -0.0120(15)
B1 0.016(2) 0.014(2) 0.015(2) -0.0029(17) -0.0031(16) -0.0056(17)
B2 0.013(2) 0.013(2) 0.017(2) -0.0001(17) -0.0053(17) -0.0038(17)
B3 0.012(2) 0.017(2) 0.016(2) -0.0019(18) -0.0012(16) -0.0050(17)
B4 0.013(2) 0.019(2) 0.016(2) 0.0014(18) -0.0032(17) -0.0066(18)
N1 0.0142(16) 0.0095(16) 0.0183(17) -0.0030(13) -0.0044(13) -0.0015(12)
N2 0.0195(17) 0.0076(16) 0.0187(17) -0.0010(13) -0.0018(13) -0.0029(13)
Si1 0.0187(5) 0.0117(5) 0.0182(5) -0.0001(4) -0.0050(4) -0.0019(4)
C3 0.036(3) 0.028(2) 0.020(2) -0.0007(19) 0.0000(19) -0.011(2)
C4 0.023(2) 0.022(2) 0.038(3) -0.006(2) -0.0130(19) 0.0021(18)
C5 0.023(2) 0.021(2) 0.024(2) 0.0001(17) -0.0066(17) -0.0057(17)
Si2 0.0288(6) 0.0104(5) 0.0219(6) -0.0040(4) -0.0052(5) -0.0026(5)
C6 0.056(3) 0.016(2) 0.041(3) -0.002(2) -0.027(3) -0.008(2)
C7 0.056(3) 0.031(3) 0.036(3) -0.021(2) 0.011(2) -0.010(2)
C8 0.032(2) 0.011(2) 0.037(3) 0.0001(18) -0.011(2) -0.0046(18)
C9 0.0158(19) 0.0068(17) 0.0158(19) -0.0009(14) -0.0015(15) -0.0019(14)
C10 0.0162(19) 0.0094(18) 0.021(2) -0.0033(15) -0.0029(15) -0.0031(15)
C11 0.0142(19) 0.015(2) 0.024(2) -0.0052(16) 0.0006(16) -0.0038(16)
C12 0.022(2) 0.017(2) 0.018(2) -0.0048(16) 0.0039(16) -0.0019(17)
C13 0.021(2) 0.0113(19) 0.0158(19) -0.0031(15) -0.0009(16) -0.0009(16)
C14 0.0158(19) 0.0105(19) 0.0169(19) -0.0021(15) -0.0013(15) -0.0036(15)
C15 0.0144(19) 0.019(2) 0.024(2) -0.0073(17) -0.0035(16) -0.0024(16)
C16 0.018(2) 0.026(2) 0.032(2) -0.0108(19) 0.0061(18) -0.0055(18)
C17 0.030(2) 0.021(2) 0.021(2) -0.0102(18) -0.0065(18) -0.0020(18)
C18 0.0141(19) 0.016(2) 0.023(2) -0.0028(16) -0.0025(16) -0.0026(16)
C19 0.019(2) 0.0096(18) 0.0169(19) -0.0036(15) -0.0001(15) -0.0026(15)
C20 0.020(2) 0.017(2) 0.0147(19) -0.0045(16) 0.0033(15) -0.0040(16)
C21 0.024(2) 0.016(2) 0.021(2) -0.0009(17) 0.0043(17) -0.0035(17)
C22 0.029(2) 0.012(2) 0.021(2) 0.0033(16) -0.0019(17) -0.0012(17)
C23 0.025(2) 0.014(2) 0.017(2) -0.0021(16) -0.0016(16) 0.0002(16)
C24 0.019(2) 0.013(2) 0.0162(19) -0.0054(15) 0.0010(15) -0.0025(16)
C25 0.020(2) 0.016(2) 0.025(2) -0.0003(17) 0.0017(17) -0.0045(17)
C26 0.029(2) 0.024(2) 0.035(3) 0.007(2) 0.002(2) -0.011(2)
C27 0.032(2) 0.021(2) 0.026(2) 0.0031(18) -0.0101(19) -0.0012(19)
C28 0.020(2) 0.015(2) 0.024(2) 0.0000(17) -0.0046(17) 0.0005(16)
Si3 0.0155(5) 0.0120(5) 0.0235(6) -0.0048(4) 0.0043(4) -0.0022(4)
C29 0.016(2) 0.019(2) 0.033(2) -0.0055(18) -0.0032(17) 0.0000(17)
C30 0.022(2) 0.020(2) 0.043(3) -0.007(2) 0.007(2) -0.0055(18)
C31 0.032(3) 0.029(3) 0.023(2) -0.0009(19) 0.0102(19) -0.003(2)
Si4 0.0180(6) 0.0126(5) 0.0217(6) -0.0046(4) -0.0011(4) -0.0030(4)
C32 0.033(2) 0.014(2) 0.031(2) -0.0029(18) -0.0032(19) -0.0058(18)
C33 0.028(2) 0.023(2) 0.033(3) -0.0110(19) -0.0042(19) -0.0044(19)
C34 0.019(2) 0.025(2) 0.030(2) -0.0091(19) -0.0005(18) -0.0056(18)

loop_
_atom_type_symbol
_atom_type_description
_atom_type_scat_dispersion_real
_atom_type_scat_dispersion_imag
_atom_type_scat_source
C C 0.0033 0.0016 'International Tables Vol C Tables 4.2.6.8 and 6.1.1.4'
H H 0.0000 0.0000 'International Tables Vol C Tables 4.2.6.8 and 6.1.1.4'
B B 0.0013 0.0007 'International Tables Vol C Tables 4.2.6.8 and 6.1.1.4'
N N 0.0061 0.0033 'International Tables Vol C Tables 4.2.6.8 and 6.1.1.4'
O O 0.0106 0.0060 'International Tables Vol C Tables 4.2.6.8 and 6.1.1.4'
Si Si 0.0817 0.0704 'International Tables Vol C Tables 4.2.6.8 and 6.1.1.4'
Fe Fe 0.3463 0.8444 'International Tables Vol C Tables 4.2.6.8 and 6.1.1.4'

loop_
_exptl_crystal_face_index_h
_exptl_crystal_face_index_k
_exptl_crystal_face_index_l
_exptl_crystal_face_perp_dist
-2.00 -1.00 0.00 0.0880
2.00 1.00 0.00 0.1010
2.00 -2.00 -1.00 0.0990
-2.00 2.00 1.00 0.0820
0.00 -2.00 -1.00 0.0760
0.00 2.00 1.00 0.0540
0.00 0.00 -1.00 0.0150
0.00 0.00 1.00 0.0100
-1.00 -2.00 0.00 0.0980
1.00 2.00 0.00 0.0980

loop_
_geom_angle_atom_site_label_1
_geom_angle_atom_site_label_2
_geom_angle_atom_site_label_3
_geom_angle
C2 Fe1 C1 99.0(2)
C2 Fe1 B1 88.65(19)
C1 Fe1 B1 102.44(18)
C2 Fe1 B4 107.38(19)
C1 Fe1 B4 86.09(19)
B1 Fe1 B4 160.63(19)
C2 Fe1 B2 114.03(19)
C1 Fe1 B2 137.83(19)
B1 Fe1 B2 55.34(18)
B4 Fe1 B2 106.90(19)
C2 Fe1 B3 125.16(19)
C1 Fe1 B3 127.02(19)
B1 Fe1 B3 105.98(19)
B4 Fe1 B3 56.01(19)
B2 Fe1 B3 50.92(18)
O1 C1 Fe1 177.9(4)
O2 C2 Fe1 176.8(4)
N1 B1 B2 141.6(4)
N1 B1 Fe1 154.2(3)
B2 B1 Fe1 64.2(2)
C9 B2 B3 124.5(3)
C9 B2 B1 110.8(3)
B3 B2 B1 124.7(3)
C9 B2 Fe1 169.6(3)
B3 B2 Fe1 64.6(2)
B1 B2 Fe1 60.5(2)
C19 B3 B2 127.2(3)
C19 B3 B4 108.1(3)
B2 B3 B4 124.7(3)
C19 B3 Fe1 168.3(3)
B2 B3 Fe1 64.5(2)
B4 B3 Fe1 60.22(19)
N2 B4 B3 139.9(4)
N2 B4 Fe1 156.0(3)
B3 B4 Fe1 63.8(2)
B1 N1 Si2 120.9(3)
B1 N1 Si1 116.8(3)
Si2 N1 Si1 121.40(18)
B4 N2 Si3 120.0(3)
B4 N2 Si4 119.3(3)
Si3 N2 Si4 120.38(18)
N1 Si1 C5 110.05(17)
N1 Si1 C3 108.86(18)
C5 Si1 C3 110.5(2)
N1 Si1 C4 110.20(18)
C5 Si1 C4 106.0(2)
C3 Si1 C4 111.2(2)
Si1 C3 H1A 109.5
Si1 C3 H2B 109.5
H1A C3 H2B 109.5
Si1 C3 H3C 109.5
H1A C3 H3C 109.5
H2B C3 H3C 109.5
Si1 C4 H4A 109.5
Si1 C4 H5B 109.5
H4A C4 H5B 109.5
Si1 C4 H6C 109.5
H4A C4 H6C 109.5
H5B C4 H6C 109.5
Si1 C5 H7A 109.5
Si1 C5 H8B 109.5
H7A C5 H8B 109.5
Si1 C5 H9C 109.5
H7A C5 H9C 109.5
H8B C5 H9C 109.5
N1 Si2 C6 110.53(19)
N1 Si2 C7 110.1(2)
C6 Si2 C7 109.3(3)
N1 Si2 C8 109.29(18)
C6 Si2 C8 105.9(2)
C7 Si2 C8 111.7(2)
Si2 C6 H10A 109.5
Si2 C6 H11B 109.5
H10A C6 H11B 109.5
Si2 C6 H12C 109.5
H10A C6 H12C 109.5
H11B C6 H12C 109.5
Si2 C7 H13A 109.5
Si2 C7 H14B 109.5
H13A C7 H14B 109.5
Si2 C7 H15C 109.5
H13A C7 H15C 109.5
H14B C7 H15C 109.5
Si2 C8 H16A 109.5
Si2 C8 H17B 109.5
H16A C8 H17B 109.5
Si2 C8 H18C 109.5
H16A C8 H18C 109.5
H17B C8 H18C 109.5
C10 C9 C14 119.1(3)
C10 C9 B2 122.6(3)
C14 C9 B2 118.2(3)
C11 C10 C9 120.2(4)
C11 C10 C15 118.4(3)
C9 C10 C15 121.3(3)
C12 C11 C10 119.2(4)
C12 C11 C16 119.8(4)
C10 C11 C16 121.0(4)
C11 C12 C13 122.0(4)
C11 C12 H19 119.0
C13 C12 H19 119.0
C12 C13 C14 118.9(4)
C12 C13 C17 119.1(4)
C14 C13 C17 122.0(4)
C13 C14 C9 120.6(3)
C13 C14 C18 119.8(3)
C9 C14 C18 119.6(3)
C10 C15 H20A 109.5
C10 C15 H21B 109.5
H20A C15 H21B 109.5
C10 C15 H22C 109.5
H20A C15 H22C 109.5
H21B C15 H22C 109.5
C11 C16 H23A 109.5
C11 C16 H24B 109.5
H23A C16 H24B 109.5
C11 C16 H25C 109.5
H23A C16 H25C 109.5
H24B C16 H25C 109.5
C13 C17 H26A 109.5
C13 C17 H27B 109.5
H26A C17 H27B 109.5
C13 C17 H28C 109.5
H26A C17 H28C 109.5
H27B C17 H28C 109.5
C14 C18 H29A 109.5
C14 C18 H30B 109.5
H29A C18 H30B 109.5
C14 C18 H31C 109.5
H29A C18 H31C 109.5
H30B C18 H31C 109.5
C20 C19 C24 119.0(4)
C20 C19 B3 120.0(3)
C24 C19 B3 121.0(3)
C21 C20 C19 120.4(4)
C21 C20 C25 118.5(4)
C19 C20 C25 121.1(3)
C20 C21 C22 118.9(4)
C20 C21 C26 121.3(4)
C22 C21 C26 119.8(4)
C23 C22 C21 122.2(4)
C23 C22 H32 118.9
C21 C22 H32 118.9
C22 C23 C24 119.5(4)
C22 C23 C27 119.3(4)
C24 C23 C27 121.1(4)
C23 C24 C19 120.0(4)
C23 C24 C28 118.9(4)
C19 C24 C28 121.1(3)
C20 C25 H33A 109.5
C20 C25 H34B 109.5
H33A C25 H34B 109.5
C20 C25 H35C 109.5
H33A C25 H35C 109.5
H34B C25 H35C 109.5
C21 C26 H36A 109.5
C21 C26 H37B 109.5
H36A C26 H37B 109.5
C21 C26 H38C 109.5
H36A C26 H38C 109.5
H37B C26 H38C 109.5
C23 C27 H39A 109.5
C23 C27 H40B 109.5
H39A C27 H40B 109.5
C23 C27 H41C 109.5
H39A C27 H41C 109.5
H40B C27 H41C 109.5
C24 C28 H42A 109.5
C24 C28 H43B 109.5
H42A C28 H43B 109.5
C24 C28 H44C 109.5
H42A C28 H44C 109.5
H43B C28 H44C 109.5
N2 Si3 C30 111.73(18)
N2 Si3 C31 110.49(19)
C30 Si3 C31 106.9(2)
N2 Si3 C29 108.04(17)
C30 Si3 C29 107.4(2)
C31 Si3 C29 112.3(2)
Si3 C29 H45A 109.5
Si3 C29 H46B 109.5
H45A C29 H46B 109.5
Si3 C29 H47C 109.5
H45A C29 H47C 109.5
H46B C29 H47C 109.5
Si3 C30 H48A 109.5
Si3 C30 H49B 109.5
H48A C30 H49B 109.5
Si3 C30 H50C 109.5
H48A C30 H50C 109.5
H49B C30 H50C 109.5
Si3 C31 H51A 109.5
Si3 C31 H52B 109.5
H51A C31 H52B 109.5
Si3 C31 H53C 109.5
H51A C31 H53C 109.5
H52B C31 H53C 109.5
N2 Si4 C34 107.92(18)
N2 Si4 C33 110.34(18)
C34 Si4 C33 106.2(2)
N2 Si4 C32 111.04(18)
C34 Si4 C32 111.6(2)
C33 Si4 C32 109.5(2)
Si4 C32 H54A 109.5
Si4 C32 H55B 109.5
H54A C32 H55B 109.5
Si4 C32 H56C 109.5
H54A C32 H56C 109.5
H55B C32 H56C 109.5
Si4 C33 H57A 109.5
Si4 C33 H58B 109.5
H57A C33 H58B 109.5
Si4 C33 H59C 109.5
H57A C33 H59C 109.5
H58B C33 H59C 109.5
Si4 C34 H60A 109.5
Si4 C34 H61B 109.5
H60A C34 H61B 109.5
Si4 C34 H62C 109.5
H60A C34 H62C 109.5
H61B C34 H62C 109.5

loop_
_geom_bond_atom_site_label_1
_geom_bond_atom_site_label_2
_geom_bond_distance
Fe1 C2 1.757(4)
Fe1 C1 1.765(4)
Fe1 B1 1.896(4)
Fe1 B4 1.898(5)
Fe1 B2 1.961(4)
Fe1 B3 1.962(4)
C1 O1 1.148(5)
C2 O2 1.160(5)
B1 N1 1.386(5)
B1 B2 1.792(6)
B2 C9 1.572(6)
B2 B3 1.686(6)
B3 C19 1.577(6)
B3 B4 1.814(6)
B4 N2 1.379(6)
N1 Si2 1.778(3)
N1 Si1 1.783(3)
N2 Si3 1.774(3)
N2 Si4 1.790(3)
Si1 C5 1.863(4)
Si1 C3 1.865(4)
Si1 C4 1.867(4)
C3 H1A 0.9800
C3 H2B 0.9800
C3 H3C 0.9800
C4 H4A 0.9800
C4 H5B 0.9800
C4 H6C 0.9800
C5 H7A 0.9800
C5 H8B 0.9800
C5 H9C 0.9800
Si2 C6 1.849(5)
Si2 C7 1.860(5)
Si2 C8 1.870(4)
C6 H10A 0.9800
C6 H11B 0.9800
C6 H12C 0.9800
C7 H13A 0.9800
C7 H14B 0.9800
C7 H15C 0.9800
C8 H16A 0.9800
C8 H17B 0.9800
C8 H18C 0.9800
C9 C10 1.407(5)
C9 C14 1.412(5)
C10 C11 1.403(6)
C10 C15 1.513(5)
C11 C12 1.389(6)
C11 C16 1.512(5)
C12 C13 1.389(6)
C12 H19 0.9500
C13 C14 1.398(5)
C13 C17 1.518(5)
C14 C18 1.514(5)
C15 H20A 0.9800
C15 H21B 0.9800
C15 H22C 0.9800
C16 H23A 0.9800
C16 H24B 0.9800
C16 H25C 0.9800
C17 H26A 0.9800
C17 H27B 0.9800
C17 H28C 0.9800
C18 H29A 0.9800
C18 H30B 0.9800
C18 H31C 0.9800
C19 C20 1.417(5)
C19 C24 1.419(5)
C20 C21 1.396(6)
C20 C25 1.515(6)
C21 C22 1.396(6)
C21 C26 1.510(6)
C22 C23 1.378(6)
C22 H32 0.9500
C23 C24 1.399(5)
C23 C27 1.521(6)
C24 C28 1.512(6)
C25 H33A 0.9800
C25 H34B 0.9800
C25 H35C 0.9800
C26 H36A 0.9800
C26 H37B 0.9800
C26 H38C 0.9800
C27 H39A 0.9800
C27 H40B 0.9800
C27 H41C 0.9800
C28 H42A 0.9800
C28 H43B 0.9800
C28 H44C 0.9800
Si3 C30 1.858(5)
Si3 C31 1.861(4)
Si3 C29 1.865(4)
C29 H45A 0.9800
C29 H46B 0.9800
C29 H47C 0.9800
C30 H48A 0.9800
C30 H49B 0.9800
C30 H50C 0.9800
C31 H51A 0.9800
C31 H52B 0.9800
C31 H53C 0.9800
Si4 C34 1.849(4)
Si4 C33 1.864(5)
Si4 C32 1.867(4)
C32 H54A 0.9800
C32 H55B 0.9800
C32 H56C 0.9800
C33 H57A 0.9800
C33 H58B 0.9800
C33 H59C 0.9800
C34 H60A 0.9800
C34 H61B 0.9800
C34 H62C 0.9800

loop_
_geom_torsion_atom_site_label_1
_geom_torsion_atom_site_label_2
_geom_torsion_atom_site_label_3
_geom_torsion_atom_site_label_4
_geom_torsion
C2 Fe1 B1 N1 60.0(7)
C1 Fe1 B1 N1 -38.9(8)
B4 Fe1 B1 N1 -153.6(6)
B2 Fe1 B1 N1 -179.3(8)
B3 Fe1 B1 N1 -173.7(7)
C2 Fe1 B1 B2 -120.8(2)
C1 Fe1 B1 B2 140.4(2)
B4 Fe1 B1 B2 25.7(6)
B3 Fe1 B1 B2 5.6(2)
N1 B1 B2 C9 -6.8(7)
Fe1 B1 B2 C9 173.7(3)
N1 B1 B2 B3 171.9(5)
Fe1 B1 B2 B3 -7.6(3)
N1 B1 B2 Fe1 179.5(6)
C2 Fe1 B2 C9 35.3(17)
C1 Fe1 B2 C9 -102.9(17)
B1 Fe1 B2 C9 -34.8(16)
B4 Fe1 B2 C9 153.9(17)
B3 Fe1 B2 C9 152.1(18)
C2 Fe1 B2 B3 -116.8(2)
C1 Fe1 B2 B3 105.0(3)
B1 Fe1 B2 B3 173.1(3)
B4 Fe1 B2 B3 1.8(3)
C2 Fe1 B2 B1 70.1(2)
C1 Fe1 B2 B1 -68.1(3)
B4 Fe1 B2 B1 -171.3(2)
B3 Fe1 B2 B1 -173.1(3)
C9 B2 B3 C19 5.3(6)
B1 B2 B3 C19 -173.2(4)
Fe1 B2 B3 C19 179.5(4)
C9 B2 B3 B4 -176.3(3)
B1 B2 B3 B4 5.2(6)
Fe1 B2 B3 B4 -2.1(3)
C9 B2 B3 Fe1 -174.1(4)
B1 B2 B3 Fe1 7.3(3)
C2 Fe1 B3 C19 -83.9(16)
C1 Fe1 B3 C19 56.4(16)
B1 Fe1 B3 C19 176.2(15)
B4 Fe1 B3 C19 4.1(15)
B2 Fe1 B3 C19 -177.9(17)
C2 Fe1 B3 B2 94.0(3)
C1 Fe1 B3 B2 -125.7(3)
B1 Fe1 B3 B2 -5.9(3)
B4 Fe1 B3 B2 -178.0(3)
C2 Fe1 B3 B4 -88.0(3)
C1 Fe1 B3 B4 52.3(3)
B1 Fe1 B3 B4 172.1(2)
B2 Fe1 B3 B4 178.0(3)
C19 B3 B4 N2 5.9(7)
B2 B3 B4 N2 -172.8(4)
Fe1 B3 B4 N2 -175.0(6)
C19 B3 B4 Fe1 -179.1(3)
B2 B3 B4 Fe1 2.2(3)
C2 Fe1 B4 N2 -66.9(8)
C1 Fe1 B4 N2 31.3(8)
B1 Fe1 B4 N2 148.5(7)
B2 Fe1 B4 N2 170.4(8)
B3 Fe1 B4 N2 172.0(9)
C2 Fe1 B4 B3 121.1(2)
C1 Fe1 B4 B3 -140.7(2)
B1 Fe1 B4 B3 -23.5(6)
B2 Fe1 B4 B3 -1.6(2)
B2 B1 N1 Si2 62.0(6)
Fe1 B1 N1 Si2 -119.1(7)
B2 B1 N1 Si1 -128.4(5)
Fe1 B1 N1 Si1 50.6(8)
B3 B4 N2 Si3 -129.6(5)
Fe1 B4 N2 Si3 61.6(9)
B3 B4 N2 Si4 56.7(6)
Fe1 B4 N2 Si4 -112.1(7)
B1 N1 Si1 C5 38.0(3)
Si2 N1 Si1 C5 -152.4(2)
B1 N1 Si1 C3 -83.2(3)
Si2 N1 Si1 C3 86.4(3)
B1 N1 Si1 C4 154.6(3)
Si2 N1 Si1 C4 -35.8(3)
B1 N1 Si2 C6 11.1(4)
Si1 N1 Si2 C6 -158.1(2)
B1 N1 Si2 C7 -109.8(4)
Si1 N1 Si2 C7 81.1(3)
B1 N1 Si2 C8 127.3(3)
Si1 N1 Si2 C8 -41.9(3)
B3 B2 C9 C10 -108.6(4)
B1 B2 C9 C10 70.1(4)
Fe1 B2 C9 C10 102.2(17)
B3 B2 C9 C14 69.2(5)
B1 B2 C9 C14 -112.1(4)
Fe1 B2 C9 C14 -80.0(17)
C14 C9 C10 C11 -1.4(5)
B2 C9 C10 C11 176.4(4)
C14 C9 C10 C15 178.8(3)
B2 C9 C10 C15 -3.4(6)
C9 C10 C11 C12 2.4(6)
C15 C10 C11 C12 -177.8(4)
C9 C10 C11 C16 -176.4(4)
C15 C10 C11 C16 3.4(6)
C10 C11 C12 C13 -1.3(6)
C16 C11 C12 C13 177.5(4)
C11 C12 C13 C14 -0.8(6)
C11 C12 C13 C17 -180.0(4)
C12 C13 C14 C9 1.9(6)
C17 C13 C14 C9 -179.0(4)
C12 C13 C14 C18 -177.8(4)
C17 C13 C14 C18 1.2(6)
C10 C9 C14 C13 -0.8(5)
B2 C9 C14 C13 -178.7(3)
C10 C9 C14 C18 179.0(3)
B2 C9 C14 C18 1.1(5)
B2 B3 C19 C20 66.2(5)
B4 B3 C19 C20 -112.4(4)
Fe1 B3 C19 C20 -116.1(15)
B2 B3 C19 C24 -114.6(4)
B4 B3 C19 C24 66.8(4)
Fe1 B3 C19 C24 63.1(17)
C24 C19 C20 C21 -1.3(6)
B3 C19 C20 C21 177.9(4)
C24 C19 C20 C25 177.1(4)
B3 C19 C20 C25 -3.6(6)
C19 C20 C21 C22 2.4(6)
C25 C20 C21 C22 -176.1(4)
C19 C20 C21 C26 -176.1(4)
C25 C20 C21 C26 5.4(6)
C20 C21 C22 C23 -1.7(6)
C26 C21 C22 C23 176.9(4)
C21 C22 C23 C24 -0.1(6)
C21 C22 C23 C27 -177.4(4)
C22 C23 C24 C19 1.2(6)
C27 C23 C24 C19 178.4(4)
C22 C23 C24 C28 -179.6(4)
C27 C23 C24 C28 -2.3(6)
C20 C19 C24 C23 -0.5(6)
B3 C19 C24 C23 -179.7(4)
C20 C19 C24 C28 -179.7(4)
B3 C19 C24 C28 1.1(6)
B4 N2 Si3 C30 20.2(4)
Si4 N2 Si3 C30 -166.2(2)
B4 N2 Si3 C31 -98.6(3)
Si4 N2 Si3 C31 75.0(3)
B4 N2 Si3 C29 138.2(3)
Si4 N2 Si3 C29 -48.2(3)
B4 N2 Si4 C34 25.0(4)
Si3 N2 Si4 C34 -148.6(2)
B4 N2 Si4 C33 140.7(3)
Si3 N2 Si4 C33 -33.0(3)
B4 N2 Si4 C32 -97.6(3)
Si3 N2 Si4 C32 88.7(2)
